data_1548202
loop_
_publ_author_name
'Yvonne Rechkemmer'
'Frauke D. Breitgoff'
'Margarethe van der Meer'
'Mihail Atanasov'
'Michael Hakl'
'Milan Orlita'
'Petr Neugebauer'
'Frank Neese'
'Biprajit Sarkar'
'Joris van Slageren'

_publ_section_title
;
 A four-coordinate cobalt(II) single-ion magnet with coercivity and a very
 high energy barrier
;
_journal_name_full 'Nature Communications'
_journal_page_first 10467
_journal_paper_doi 10.1038/ncomms10467
_journal_volume 7
_journal_year 2016
_chemical_formula_sum 'C28 H52 Co N6 O8 S4'
_chemical_formula_weight 787.93
_space_group_IT_number 19
_symmetry_cell_setting orthorhombic
_symmetry_space_group_name_Hall 'P 2ac 2ab'
_symmetry_space_group_name_H-M 'P 21 21 21'
_atom_sites_solution_hydrogens geom
_atom_sites_solution_primary direct
_atom_sites_solution_secondary difmap
_cell_angle_alpha 90.00
_cell_angle_beta 90.00
_cell_angle_gamma 90.00
_cell_formula_units_Z 4
_cell_length_a 12.153(2)
_cell_length_b 15.986(3)
_cell_length_c 18.290(3)
_cell_measurement_reflns_used 7978
_cell_measurement_temperature 100(2)
_cell_measurement_theta_max 27.55
_cell_measurement_theta_min 1.69
_cell_volume 3553.3(11)
_computing_structure_refinement 'SHELXL-97 (Sheldrick, 2008)'
_diffrn_ambient_temperature 100(2)
_diffrn_measured_fraction_theta_full 1.000
_diffrn_measured_fraction_theta_max 1.000
_diffrn_measurement_device_type 'Bruker Smart AXS'
_diffrn_measurement_method 'omega scans'
_diffrn_radiation_monochromator graphite
_diffrn_radiation_source 'fine-focus sealed tube'
_diffrn_radiation_type MoK\a
_diffrn_radiation_wavelength 0.71073
_diffrn_reflns_av_R_equivalents 0.0176
_diffrn_reflns_av_sigmaI/netI 0.0178
_diffrn_reflns_limit_h_max 15
_diffrn_reflns_limit_h_min -15
_diffrn_reflns_limit_k_max 20
_diffrn_reflns_limit_k_min -20
_diffrn_reflns_limit_l_max 21
_diffrn_reflns_limit_l_min -23
_diffrn_reflns_number 47602
_diffrn_reflns_theta_full 27.55
_diffrn_reflns_theta_max 27.55
_diffrn_reflns_theta_min 1.69
_exptl_absorpt_coefficient_mu 0.773
_exptl_absorpt_correction_T_max 0.746
_exptl_absorpt_correction_T_min 0.578
_exptl_absorpt_correction_type multi-scan
_exptl_absorpt_process_details 'Blessing, 1995'
_exptl_crystal_colour red
_exptl_crystal_density_diffrn 1.473
_exptl_crystal_density_method 'not measured'
_exptl_crystal_description plate
_exptl_crystal_F_000 1668
_exptl_crystal_size_max 0.60
_exptl_crystal_size_mid 0.55
_exptl_crystal_size_min 0.30
_refine_diff_density_max 0.304
_refine_diff_density_min -0.268
_refine_diff_density_rms 0.045
_refine_ls_abs_structure_details 'Flack H D (1983), Acta Cryst. A39, 876-881'
_refine_ls_abs_structure_Flack 0.005(6)
_refine_ls_extinction_method none
_refine_ls_goodness_of_fit_ref 1.032
_refine_ls_hydrogen_treatment mixed
_refine_ls_matrix_type full
_refine_ls_number_parameters 433
_refine_ls_number_reflns 8175
_refine_ls_number_restraints 0
_refine_ls_restrained_S_all 1.032
_refine_ls_R_factor_all 0.0201
_refine_ls_R_factor_gt 0.0193
_refine_ls_shift/su_max 0.002
_refine_ls_shift/su_mean 0.000
_refine_ls_structure_factor_coef Fsqd
_refine_ls_weighting_details 'calc w=1/[\s^2^(Fo^2^)+(0.0314P)^2^+0.9308P] where P=(Fo^2^+2Fc^2^)/3'
_refine_ls_weighting_scheme calc
_refine_ls_wR_factor_gt 0.0527
_refine_ls_wR_factor_ref 0.0531
_reflns_number_gt 7978
_reflns_number_total 8175
_reflns_threshold_expression >2\s(I)
_cod_data_source_file ncomms10467-s2.cif
_cod_data_source_block sar242o
_cod_original_sg_symbol_H-M P2(1)2(1)2(1)
_cod_database_code 1548202

loop_
_symmetry_equiv_pos_as_xyz
'x, y, z'
'-x+1/2, -y, z+1/2'
'x+1/2, -y+1/2, -z'
'-x, y+1/2, -z+1/2'

loop_
_atom_site_label
_atom_site_type_symbol
_atom_site_fract_x
_atom_site_fract_y
_atom_site_fract_z
_atom_site_U_iso_or_equiv
_atom_site_adp_type
_atom_site_occupancy
_atom_site_symmetry_multiplicity
_atom_site_calc_flag
_atom_site_refinement_flags
_atom_site_disorder_assembly
_atom_site_disorder_group
Co1 Co 0.908753(14) 0.065622(11) 0.182823(10) 0.01161(4) Uani 1 1 d . . .
S2 S 0.72231(3) 0.18825(2) 0.237193(19) 0.01525(7) Uani 1 1 d . . .
S2A S 0.94102(3) 0.18901(2) 0.050699(18) 0.01455(7) Uani 1 1 d . . .
S1 S 0.89781(3) -0.12691(2) 0.140643(18) 0.01323(7) Uani 1 1 d . . .
S1A S 1.07680(3) 0.01221(2) 0.306595(17) 0.01218(7) Uani 1 1 d . . .
O1A O 0.97356(8) -0.02863(6) 0.32618(6) 0.0158(2) Uani 1 1 d . . .
O4A O 1.00306(9) 0.19222(7) -0.01679(5) 0.0208(2) Uani 1 1 d . . .
O3 O 0.65273(9) 0.19313(7) 0.30151(6) 0.0207(2) Uani 1 1 d . . .
O3A O 0.82931(9) 0.15880(7) 0.04493(6) 0.0200(2) Uani 1 1 d . . .
N1 N 0.83353(10) -0.04440(7) 0.16379(6) 0.0131(2) Uani 1 1 d . . .
O2A O 1.13102(8) 0.05359(7) 0.36738(5) 0.0176(2) Uani 1 1 d . . .
O1 O 0.84541(9) -0.17297(7) 0.08183(6) 0.0206(2) Uani 1 1 d . . .
O4 O 0.82301(9) 0.23627(7) 0.23959(6) 0.0203(2) Uani 1 1 d . . .
O2 O 1.01041(9) -0.10006(7) 0.12582(6) 0.0170(2) Uani 1 1 d . . .
N1A N 1.05025(9) 0.07178(7) 0.23951(6) 0.0129(2) Uani 1 1 d . . .
N2 N 0.75731(10) 0.09462(7) 0.21700(7) 0.0144(2) Uani 1 1 d . . .
N100 N 0.85308(11) 0.02510(8) 0.44943(7) 0.0184(3) Uani 1 1 d . . .
N200 N 1.13984(10) -0.08501(8) 0.00570(7) 0.0158(2) Uani 1 1 d . . .
C202 C 1.08028(14) -0.00817(10) -0.02064(9) 0.0234(3) Uani 1 1 d . . .
H20A H 1.0745 0.0311 0.0196 0.028 Uiso 1 1 calc R . .
H20B H 1.0062 -0.0239 -0.0347 0.028 Uiso 1 1 calc R . .
N2A N 0.99829(10) 0.13444(7) 0.11317(6) 0.0139(2) Uani 1 1 d . . .
C204 C 1.24941(13) -0.06353(11) 0.03860(9) 0.0243(3) Uani 1 1 d . . .
H20C H 1.2413 -0.0146 0.0695 0.029 Uiso 1 1 calc R . .
H20D H 1.3005 -0.0495 -0.0002 0.029 Uiso 1 1 calc R . .
C4 C 0.50216(12) -0.03755(10) 0.22886(8) 0.0193(3) Uani 1 1 d . . .
H4 H 0.4287 -0.0340 0.2428 0.023 Uiso 1 1 calc R . .
C2A C 1.10770(12) 0.15051(9) 0.13542(8) 0.0142(3) Uani 1 1 d . . .
C1 C 0.72154(11) -0.04741(8) 0.18486(7) 0.0132(2) Uani 1 1 d . . .
C8 C 0.64287(14) 0.22649(10) 0.16332(9) 0.0223(3) Uani 1 1 d . . .
H8A H 0.5751 0.1958 0.1604 0.033 Uiso 1 1 calc R . .
H8B H 0.6832 0.2198 0.1186 0.033 Uiso 1 1 calc R . .
H8C H 0.6272 0.2847 0.1709 0.033 Uiso 1 1 calc R . .
C3A C 1.18719(12) 0.19528(10) 0.09599(8) 0.0187(3) Uani 1 1 d . . .
H3A H 1.1697 0.2168 0.0502 0.022 Uiso 1 1 calc R . .
C102 C 0.73668(14) 0.02468(12) 0.42134(10) 0.0282(4) Uani 1 1 d . . .
H10A H 0.7278 0.0694 0.3860 0.034 Uiso 1 1 calc R . .
H10B H 0.6867 0.0354 0.4616 0.034 Uiso 1 1 calc R . .
C1A C 1.13635(11) 0.11592(8) 0.20422(8) 0.0131(3) Uani 1 1 d . . .
C7 C 0.90544(13) -0.19322(9) 0.21780(8) 0.0185(3) Uani 1 1 d . . .
H7A H 0.9401 -0.1639 0.2574 0.028 Uiso 1 1 calc R . .
H7B H 0.9478 -0.2420 0.2058 0.028 Uiso 1 1 calc R . .
H7C H 0.8326 -0.2097 0.2320 0.028 Uiso 1 1 calc R . .
C8A C 0.93398(14) 0.29260(9) 0.08464(9) 0.0225(3) Uani 1 1 d . . .
H8A1 H 0.8932 0.2931 0.1296 0.034 Uiso 1 1 calc R . .
H8A2 H 0.8978 0.3277 0.0494 0.034 Uiso 1 1 calc R . .
H8A3 H 1.0070 0.3132 0.0933 0.034 Uiso 1 1 calc R . .
C6A C 1.24179(12) 0.12902(9) 0.23169(8) 0.0166(3) Uani 1 1 d . . .
H6A H 1.2609 0.1067 0.2769 0.020 Uiso 1 1 calc R . .
C4A C 1.29198(12) 0.20785(10) 0.12467(9) 0.0215(3) Uani 1 1 d . . .
H4A H 1.3437 0.2383 0.0983 0.026 Uiso 1 1 calc R . .
C100 C 0.86884(13) -0.03932(10) 0.50828(9) 0.0219(3) Uani 1 1 d . . .
H10C H 0.8485 -0.0938 0.4892 0.026 Uiso 1 1 calc R . .
H10D H 0.8200 -0.0267 0.5487 0.026 Uiso 1 1 calc R . .
C3 C 0.56905(12) 0.03301(9) 0.23367(8) 0.0169(3) Uani 1 1 d . . .
H3 H 0.5399 0.0830 0.2510 0.020 Uiso 1 1 calc R . .
C7A C 1.16668(11) -0.06597(9) 0.27342(8) 0.0159(3) Uani 1 1 d . . .
H7A1 H 1.1328 -0.0943 0.2330 0.024 Uiso 1 1 calc R . .
H7A2 H 1.1819 -0.1054 0.3117 0.024 Uiso 1 1 calc R . .
H7A3 H 1.2342 -0.0406 0.2575 0.024 Uiso 1 1 calc R . .
C2 C 0.67969(11) 0.02932(9) 0.21258(7) 0.0135(3) Uani 1 1 d . . .
C6 C 0.65291(12) -0.11699(9) 0.18079(8) 0.0158(3) Uani 1 1 d . . .
H6 H 0.6803 -0.1672 0.1626 0.019 Uiso 1 1 calc R . .
C201 C 1.03816(15) -0.17877(13) -0.08045(11) 0.0346(4) Uani 1 1 d . . .
H20E H 1.0477 -0.2222 -0.1161 0.052 Uiso 1 1 calc R . .
H20F H 1.0033 -0.1314 -0.1029 0.052 Uiso 1 1 calc R . .
H20G H 0.9929 -0.1991 -0.0412 0.052 Uiso 1 1 calc R . .
C103 C 0.70674(15) -0.05764(12) 0.38585(9) 0.0310(4) Uani 1 1 d . . .
H10E H 0.6321 -0.0553 0.3687 0.047 Uiso 1 1 calc R . .
H10F H 0.7139 -0.1020 0.4210 0.047 Uiso 1 1 calc R . .
H10G H 0.7551 -0.0680 0.3454 0.047 Uiso 1 1 calc R . .
C5 C 0.54345(12) -0.11246(10) 0.20369(8) 0.0182(3) Uani 1 1 d . . .
H5 H 0.4988 -0.1597 0.2020 0.022 Uiso 1 1 calc R . .
C200 C 1.14950(13) -0.15298(10) -0.05057(9) 0.0202(3) Uani 1 1 d . . .
H20H H 1.1851 -0.2013 -0.0288 0.024 Uiso 1 1 calc R . .
H20I H 1.1954 -0.1335 -0.0905 0.024 Uiso 1 1 calc R . .
C203 C 1.13454(16) 0.03536(12) -0.08440(10) 0.0309(4) Uani 1 1 d . . .
H20J H 1.0922 0.0837 -0.0978 0.046 Uiso 1 1 calc R . .
H20K H 1.1385 -0.0023 -0.1252 0.046 Uiso 1 1 calc R . .
H20L H 1.2075 0.0524 -0.0708 0.046 Uiso 1 1 calc R . .
C105 C 0.89191(16) 0.17360(11) 0.41249(9) 0.0290(4) Uani 1 1 d . . .
H10H H 0.9142 0.2271 0.4312 0.043 Uiso 1 1 calc R . .
H10I H 0.8202 0.1784 0.3908 0.043 Uiso 1 1 calc R . .
H10J H 0.9436 0.1553 0.3762 0.043 Uiso 1 1 calc R . .
C5A C 1.31928(12) 0.17519(9) 0.19230(9) 0.0200(3) Uani 1 1 d . . .
H5A H 1.3892 0.1840 0.2115 0.024 Uiso 1 1 calc R . .
C104 C 0.88817(15) 0.11078(10) 0.47424(9) 0.0248(3) Uani 1 1 d . . .
H10K H 0.9605 0.1070 0.4964 0.030 Uiso 1 1 calc R . .
H10L H 0.8373 0.1305 0.5113 0.030 Uiso 1 1 calc R . .
C205 C 1.29648(15) -0.13446(13) 0.08337(10) 0.0332(4) Uani 1 1 d . . .
H20M H 1.3664 -0.1180 0.1031 0.050 Uiso 1 1 calc R . .
H20N H 1.3059 -0.1828 0.0528 0.050 Uiso 1 1 calc R . .
H20O H 1.2471 -0.1476 0.1227 0.050 Uiso 1 1 calc R . .
C101 C 0.98598(14) -0.04314(11) 0.53639(9) 0.0246(3) Uani 1 1 d . . .
H10M H 0.9913 -0.0851 0.5737 0.037 Uiso 1 1 calc R . .
H10N H 1.0062 0.0102 0.5564 0.037 Uiso 1 1 calc R . .
H10O H 1.0347 -0.0570 0.4969 0.037 Uiso 1 1 calc R . .
H200 H 1.0995(16) -0.1036(12) 0.0415(11) 0.021(5) Uiso 1 1 d . . .
H100 H 0.8913(15) 0.0111(11) 0.4148(10) 0.016(4) Uiso 1 1 d . . .

loop_
_atom_site_aniso_label
_atom_site_aniso_U_11
_atom_site_aniso_U_22
_atom_site_aniso_U_33
_atom_site_aniso_U_23
_atom_site_aniso_U_13
_atom_site_aniso_U_12
Co1 0.01049(8) 0.01178(8) 0.01256(8) 0.00123(7) 0.00051(7) -0.00062(7)
S2 0.01573(16) 0.01386(15) 0.01617(16) -0.00062(13) 0.00259(12) 0.00167(13)
S2A 0.01726(16) 0.01467(15) 0.01172(14) 0.00199(12) 0.00046(12) 0.00065(13)
S1 0.01417(15) 0.01271(15) 0.01282(14) -0.00047(12) 0.00170(12) -0.00008(12)
S1A 0.01196(15) 0.01341(14) 0.01117(14) 0.00102(12) 0.00012(12) 0.00026(12)
O1A 0.0152(5) 0.0177(5) 0.0145(5) 0.0024(4) 0.0025(4) -0.0013(4)
O4A 0.0243(6) 0.0245(6) 0.0136(5) 0.0039(4) 0.0028(4) 0.0023(5)
O3 0.0210(5) 0.0214(5) 0.0196(5) -0.0031(4) 0.0061(4) 0.0011(4)
O3A 0.0177(5) 0.0256(6) 0.0166(5) 0.0020(4) -0.0025(4) -0.0004(4)
N1 0.0111(5) 0.0124(5) 0.0157(6) -0.0004(4) 0.0011(4) 0.0002(4)
O2A 0.0181(5) 0.0206(5) 0.0141(5) -0.0023(4) -0.0029(4) -0.0003(4)
O1 0.0228(5) 0.0209(5) 0.0181(5) -0.0063(4) 0.0001(4) -0.0021(4)
O4 0.0207(5) 0.0166(5) 0.0236(5) -0.0021(4) 0.0031(4) -0.0024(4)
O2 0.0144(5) 0.0184(5) 0.0181(5) 0.0002(4) 0.0036(4) 0.0004(4)
N1A 0.0124(5) 0.0136(5) 0.0127(5) 0.0017(4) 0.0004(4) -0.0001(4)
N2 0.0137(6) 0.0138(5) 0.0158(6) 0.0002(4) 0.0013(4) 0.0003(4)
N100 0.0174(6) 0.0219(6) 0.0159(6) -0.0018(5) 0.0043(5) -0.0010(5)
N200 0.0145(6) 0.0187(6) 0.0142(6) -0.0008(5) 0.0022(5) -0.0002(5)
C202 0.0255(8) 0.0231(7) 0.0216(7) 0.0019(6) 0.0068(6) 0.0078(7)
N2A 0.0145(6) 0.0142(5) 0.0130(5) 0.0034(4) -0.0006(4) -0.0006(5)
C204 0.0204(7) 0.0310(8) 0.0217(7) 0.0015(7) -0.0031(6) -0.0075(7)
C4 0.0117(6) 0.0279(8) 0.0183(7) 0.0018(6) 0.0000(5) -0.0012(6)
C2A 0.0131(6) 0.0129(6) 0.0165(6) -0.0006(5) 0.0025(5) 0.0007(5)
C1 0.0119(6) 0.0174(6) 0.0102(6) 0.0028(5) -0.0011(5) 0.0000(5)
C8 0.0209(7) 0.0226(8) 0.0234(8) 0.0063(6) 0.0014(6) 0.0057(6)
C3A 0.0175(7) 0.0194(7) 0.0193(7) 0.0061(6) 0.0034(5) -0.0006(6)
C102 0.0175(8) 0.0408(10) 0.0263(8) 0.0001(7) -0.0003(6) 0.0010(7)
C1A 0.0127(6) 0.0098(6) 0.0169(7) -0.0005(5) 0.0033(5) -0.0004(5)
C7 0.0195(7) 0.0150(6) 0.0208(7) 0.0055(5) 0.0025(6) 0.0009(6)
C8A 0.0309(8) 0.0133(7) 0.0232(7) 0.0009(6) 0.0036(6) 0.0025(6)
C6A 0.0152(7) 0.0157(6) 0.0188(7) 0.0021(6) 0.0010(5) 0.0015(5)
C4A 0.0152(7) 0.0212(7) 0.0283(8) 0.0050(6) 0.0070(6) -0.0028(6)
C100 0.0239(8) 0.0249(8) 0.0169(7) 0.0008(6) 0.0039(6) -0.0035(6)
C3 0.0149(7) 0.0206(7) 0.0152(6) 0.0006(5) 0.0012(5) 0.0020(5)
C7A 0.0148(6) 0.0140(6) 0.0190(7) 0.0015(5) 0.0005(5) 0.0024(5)
C2 0.0136(6) 0.0166(7) 0.0103(6) 0.0022(5) -0.0009(5) -0.0005(5)
C6 0.0159(6) 0.0161(6) 0.0152(6) 0.0004(5) -0.0003(5) -0.0011(5)
C201 0.0281(9) 0.0412(10) 0.0344(10) -0.0133(8) -0.0079(7) -0.0029(8)
C103 0.0312(9) 0.0413(10) 0.0206(8) 0.0091(7) -0.0076(7) -0.0150(8)
C5 0.0150(7) 0.0228(7) 0.0168(7) 0.0027(6) -0.0024(5) -0.0061(6)
C200 0.0206(7) 0.0219(7) 0.0179(7) -0.0042(6) 0.0017(6) 0.0014(6)
C203 0.0369(10) 0.0287(9) 0.0272(8) 0.0099(7) 0.0111(7) 0.0128(7)
C105 0.0393(10) 0.0216(8) 0.0260(8) -0.0013(6) 0.0062(7) -0.0004(7)
C5A 0.0109(6) 0.0189(7) 0.0303(8) 0.0020(6) 0.0010(6) -0.0009(5)
C104 0.0309(9) 0.0210(8) 0.0225(8) -0.0037(6) 0.0005(6) -0.0016(6)
C205 0.0238(9) 0.0457(11) 0.0300(9) 0.0084(8) -0.0102(7) -0.0060(8)
C101 0.0271(8) 0.0264(8) 0.0204(7) 0.0000(6) -0.0021(6) -0.0013(7)

loop_
_atom_type_symbol
_atom_type_description
_atom_type_scat_dispersion_real
_atom_type_scat_dispersion_imag
_atom_type_scat_source
C C 0.0033 0.0016 'International Tables Vol C Tables 4.2.6.8 and 6.1.1.4'
H H 0.0000 0.0000 'International Tables Vol C Tables 4.2.6.8 and 6.1.1.4'
N N 0.0061 0.0033 'International Tables Vol C Tables 4.2.6.8 and 6.1.1.4'
O O 0.0106 0.0060 'International Tables Vol C Tables 4.2.6.8 and 6.1.1.4'
S S 0.1246 0.1234 'International Tables Vol C Tables 4.2.6.8 and 6.1.1.4'
Co Co 0.3494 0.9721 'International Tables Vol C Tables 4.2.6.8 and 6.1.1.4'

loop_
_geom_angle_atom_site_label_1
_geom_angle_atom_site_label_2
_geom_angle_atom_site_label_3
_geom_angle
_geom_angle_site_symmetry_1
_geom_angle_site_symmetry_3
N2 Co1 N2A 124.86(5) . .
N2 Co1 N1A 127.96(5) . .
N2A Co1 N1A 80.59(5) . .
N2 Co1 N1 80.70(5) . .
N2A Co1 N1 128.05(5) . .
N1A Co1 N1 121.36(5) . .
O4 S2 O3 116.13(7) . .
O4 S2 N2 106.19(6) . .
O3 S2 N2 113.12(6) . .
O4 S2 C8 107.55(7) . .
O3 S2 C8 106.41(7) . .
N2 S2 C8 106.99(7) . .
O3A S2A O4A 116.05(7) . .
O3A S2A N2A 106.22(6) . .
O4A S2A N2A 113.73(7) . .
O3A S2A C8A 107.03(7) . .
O4A S2A C8A 106.91(7) . .
N2A S2A C8A 106.33(7) . .
O1 S1 O2 115.03(6) . .
O1 S1 N1 113.74(7) . .
O2 S1 N1 105.43(6) . .
O1 S1 C7 108.10(7) . .
O2 S1 C7 105.99(7) . .
N1 S1 C7 108.10(7) . .
O2A S1A O1A 113.97(6) . .
O2A S1A N1A 114.28(6) . .
O1A S1A N1A 106.47(6) . .
O2A S1A C7A 107.73(7) . .
O1A S1A C7A 107.42(7) . .
N1A S1A C7A 106.54(7) . .
C1 N1 S1 121.11(10) . .
C1 N1 Co1 114.80(9) . .
S1 N1 Co1 123.21(7) . .
C1A N1A S1A 120.05(10) . .
C1A N1A Co1 114.89(9) . .
S1A N1A Co1 122.93(7) . .
C2 N2 S2 121.90(10) . .
C2 N2 Co1 115.26(9) . .
S2 N2 Co1 122.30(7) . .
C100 N100 C104 111.83(12) . .
C100 N100 C102 111.19(13) . .
C104 N100 C102 111.92(13) . .
C204 N200 C200 111.78(12) . .
C204 N200 C202 111.61(13) . .
C200 N200 C202 114.14(12) . .
N200 C202 C203 114.42(13) . .
C2A N2A S2A 121.10(10) . .
C2A N2A Co1 115.29(9) . .
S2A N2A Co1 121.19(7) . .
N200 C204 C205 112.43(14) . .
C5 C4 C3 120.82(13) . .
C3A C2A N2A 126.34(13) . .
C3A C2A C1A 119.10(13) . .
N2A C2A C1A 114.55(12) . .
C6 C1 N1 126.07(13) . .
C6 C1 C2 119.61(12) . .
N1 C1 C2 114.32(12) . .
C4A C3A C2A 120.68(14) . .
N100 C102 C103 112.12(14) . .
C6A C1A N1A 126.15(13) . .
C6A C1A C2A 119.19(13) . .
N1A C1A C2A 114.64(12) . .
C1A C6A C5A 120.93(14) . .
C5A C4A C3A 120.14(14) . .
N100 C100 C101 113.00(13) . .
C4 C3 C2 120.58(14) . .
C3 C2 N2 126.57(13) . .
C3 C2 C1 118.58(13) . .
N2 C2 C1 114.84(12) . .
C1 C6 C5 120.88(13) . .
C4 C5 C6 119.49(14) . .
N200 C200 C201 111.96(13) . .
C4A C5A C6A 119.94(14) . .
N100 C104 C105 112.82(13) . .

loop_
_geom_bond_atom_site_label_1
_geom_bond_atom_site_label_2
_geom_bond_distance
_geom_bond_site_symmetry_2
Co1 N2 1.9983(13) .
Co1 N2A 2.0044(12) .
Co1 N1A 2.0104(12) .
Co1 N1 2.0125(12) .
S2 O4 1.4453(11) .
S2 O3 1.4508(11) .
S2 N2 1.5992(13) .
S2 C8 1.7695(16) .
S2A O3A 1.4448(12) .
S2A O4A 1.4473(11) .
S2A N2A 1.5971(12) .
S2A C8A 1.7706(16) .
S1 O1 1.4508(11) .
S1 O2 1.4596(11) .
S1 N1 1.5904(12) .
S1 C7 1.7673(14) .
S1A O2A 1.4518(10) .
S1A O1A 1.4591(10) .
S1A N1A 1.5862(12) .
S1A C7A 1.7674(15) .
N1 C1 1.4153(17) .
N1A C1A 1.4177(17) .
N2 C2 1.4092(18) .
N100 C100 1.502(2) .
N100 C104 1.505(2) .
N100 C102 1.505(2) .
N200 C204 1.5011(19) .
N200 C200 1.5011(19) .
N200 C202 1.5050(19) .
C202 C203 1.510(2) .
N2A C2A 1.4141(18) .
C204 C205 1.511(2) .
C4 C5 1.378(2) .
C4 C3 1.393(2) .
C2A C3A 1.402(2) .
C2A C1A 1.4178(19) .
C1 C6 1.3923(19) .
C1 C2 1.4214(19) .
C3A C4A 1.392(2) .
C102 C103 1.512(3) .
C1A C6A 1.392(2) .
C6A C5A 1.397(2) .
C4A C5A 1.383(2) .
C100 C101 1.515(2) .
C3 C2 1.400(2) .
C6 C5 1.397(2) .
C201 C200 1.517(2) .
C105 C104 1.512(2) .
